data_7232996
loop_
_publ_author_name
'Liu, Wenqing'
'Ding, Yi'
'Jin, Da'
'Shen, Qiumiao'
'Yan, Ben'
'Ma, Xiaoli'
'Yang, Zhi'

_publ_section_title
;
 Organic aluminum hydrides catalyze nitrile hydroboration
;
_journal_issue 14
_journal_name_full 'Green Chemistry'
_journal_page_first 3812
_journal_paper_doi 10.1039/C9GC01659G
_journal_volume 21
_journal_year 2019
_chemical_formula_sum 'C31 H47 Al N2'
_chemical_formula_weight 474.68
_chemical_properties_physical Air-sensitive,Moisture-sensitive,Oxygen-sensitive
_space_group_crystal_system monoclinic
_space_group_IT_number 5
_space_group_name_Hall 'C 2y'
_space_group_name_H-M_alt 'C 1 2 1'
_symmetry_space_group_name_Hall 'C 2y'
_symmetry_space_group_name_H-M 'C 1 2 1'
_atom_sites_solution_hydrogens mixed
_audit_creation_method SHELXL-2018/3
_audit_update_record
;
2019-01-16 deposited with the CCDC.    2019-06-27 downloaded from the CCDC.
;
_cell_angle_alpha 90
_cell_angle_beta 107.713(5)
_cell_angle_gamma 90
_cell_formula_units_Z 8
_cell_length_a 27.963(5)
_cell_length_b 16.952(3)
_cell_length_c 12.983(2)
_cell_measurement_reflns_used 6744
_cell_measurement_temperature 296(2)
_cell_measurement_theta_max 24.48
_cell_measurement_theta_min 2.35
_cell_volume 5862.6(17)
_computing_cell_refinement 'Bruker SAINT'
_computing_data_collection 'Bruker APEX2'
_computing_data_reduction 'Bruker SAINT'
_computing_molecular_graphics 'Bruker SHELXTL'
_computing_publication_material 'Bruker SHELXTL'
_computing_structure_refinement 'SHELXL-2018/3 (Sheldrick, 2018)'
_computing_structure_solution 'SHELXT 2014/4 (Sheldrick, 2014)'
_diffrn_ambient_temperature 296(2)
_diffrn_measured_fraction_theta_full 1.000
_diffrn_measured_fraction_theta_max 0.991
_diffrn_measurement_device_type 'Bruker APEX-II CCD'
_diffrn_measurement_method '\f and \w scans'
_diffrn_radiation_type MoK\a
_diffrn_radiation_wavelength 0.71073
_diffrn_reflns_av_R_equivalents 0.0496
_diffrn_reflns_av_unetI/netI 0.0680
_diffrn_reflns_Laue_measured_fraction_full 1.000
_diffrn_reflns_Laue_measured_fraction_max 0.991
_diffrn_reflns_limit_h_max 35
_diffrn_reflns_limit_h_min -35
_diffrn_reflns_limit_k_max 21
_diffrn_reflns_limit_k_min -21
_diffrn_reflns_limit_l_max 16
_diffrn_reflns_limit_l_min -16
_diffrn_reflns_number 32161
_diffrn_reflns_point_group_measured_fraction_full 1.000
_diffrn_reflns_point_group_measured_fraction_max 0.988
_diffrn_reflns_theta_full 25.242
_diffrn_reflns_theta_max 26.759
_diffrn_reflns_theta_min 1.529
_diffrn_source 'fine-focus sealed tube'
_exptl_absorpt_coefficient_mu 0.089
_exptl_absorpt_correction_T_max 0.991
_exptl_absorpt_correction_T_min 0.982
_exptl_absorpt_correction_type multi-scan
_exptl_absorpt_process_details sadabs
_exptl_crystal_colour colorless
_exptl_crystal_density_diffrn 1.076
_exptl_crystal_description block
_exptl_crystal_F_000 2080
_exptl_crystal_size_max 0.200
_exptl_crystal_size_mid 0.150
_exptl_crystal_size_min 0.100
_refine_diff_density_max 0.277
_refine_diff_density_min -0.251
_refine_diff_density_rms 0.043
_refine_ls_abs_structure_details
;
 Flack x determined using 3562 quotients [(I+)-(I-)]/[(I+)+(I-)]
 (Parsons, Flack and Wagner, Acta Cryst. B69 (2013) 249-259).
;
_refine_ls_abs_structure_Flack 0.37(12)
_refine_ls_extinction_method none
_refine_ls_goodness_of_fit_ref 1.012
_refine_ls_hydrogen_treatment mixed
_refine_ls_matrix_type full
_refine_ls_number_parameters 632
_refine_ls_number_reflns 12340
_refine_ls_number_restraints 5
_refine_ls_restrained_S_all 1.012
_refine_ls_R_factor_all 0.0711
_refine_ls_R_factor_gt 0.0511
_refine_ls_shift/su_max 0.000
_refine_ls_shift/su_mean 0.000
_refine_ls_structure_factor_coef Fsqd
_refine_ls_weighting_details 'w=1/[\s^2^(Fo^2^)+(0.0669P)^2^] where P=(Fo^2^+2Fc^2^)/3'
_refine_ls_weighting_scheme calc
_refine_ls_wR_factor_gt 0.1230
_refine_ls_wR_factor_ref 0.1333
_reflns_Friedel_coverage 0.925
_reflns_Friedel_fraction_full 0.999
_reflns_Friedel_fraction_max 0.984
_reflns_number_gt 9534
_reflns_number_total 12340
_reflns_threshold_expression 'I > 2\s(I)'
_cod_data_source_file c9gc01659g3.cif
_cod_data_source_block 1_CCDC1
_cod_depositor_comments 'Adding full bibliography for 7232995--7232996.cif.'
_cod_original_cell_volume 5862.2(16)
_cod_database_code 7232996
_shelx_shelxl_version_number 2018/3
_shelx_space_group_comment
;
The symmetry employed for this shelxl refinement is uniquely defined
by the following loop, which should always be used as a source of
symmetry information in preference to the above space-group names.
They are only intended as comments.
;
_shelx_estimated_absorpt_t_min 0.982
_shelx_estimated_absorpt_t_max 0.991

loop_
_space_group_symop_operation_xyz
'x, y, z'
'-x, y, -z'
'x+1/2, y+1/2, z'
'-x+1/2, y+1/2, -z'

loop_
_atom_site_label
_atom_site_type_symbol
_atom_site_fract_x
_atom_site_fract_y
_atom_site_fract_z
_atom_site_U_iso_or_equiv
_atom_site_adp_type
_atom_site_occupancy
_atom_site_site_symmetry_order
_atom_site_calc_flag
_atom_site_refinement_flags_posn
_atom_site_refinement_flags_adp
_atom_site_refinement_flags_occupancy
Al3 Al 0.500000 0.37022(8) 1.000000 0.0260(4) Uani 1 2 d DS T P
Al1 Al 0.75573(4) 0.64373(6) 0.50362(9) 0.0251(3) Uani 1 1 d D . .
Al2 Al 1.000000 0.38626(9) 0.000000 0.0332(4) Uani 1 2 d DS T P
N3 N 0.54284(10) 0.44485(16) 0.9631(2) 0.0172(6) Uani 1 1 d . . .
N2 N 0.70639(10) 0.57153(16) 0.5200(2) 0.0188(6) Uani 1 1 d . . .
N4 N 0.95544(10) 0.46050(16) 0.0312(2) 0.0204(6) Uani 1 1 d . . .
N1 N 0.79514(10) 0.56811(16) 0.4582(2) 0.0200(6) Uani 1 1 d . . .
C56 C 0.91122(13) 0.4258(2) 0.0480(3) 0.0244(8) Uani 1 1 d . . .
C3 C 0.71010(12) 0.4936(2) 0.5169(2) 0.0199(7) Uani 1 1 d . . .
C1 C 0.78861(12) 0.4901(2) 0.4606(3) 0.0189(7) Uani 1 1 d . . .
C35 C 0.53834(12) 0.5236(2) 0.9685(2) 0.0188(7) Uani 1 1 d . . .
C37 C 0.58188(13) 0.41144(18) 0.9236(3) 0.0195(7) Uani 1 1 d . . .
C34 C 0.500000 0.5591(3) 1.000000 0.0177(10) Uani 1 2 d S T P
H34 H 0.499999 0.613945 1.000001 0.021 Uiso 1 2 calc R U P
C25 C 0.65926(12) 0.6267(2) 0.6369(3) 0.0239(7) Uani 1 1 d . . .
C38 C 0.57143(14) 0.4008(2) 0.8110(3) 0.0251(8) Uani 1 1 d . . .
C55 C 0.86733(13) 0.4187(2) -0.0419(3) 0.0312(9) Uani 1 1 d . . .
C58 C 0.96162(13) 0.5385(2) 0.0313(3) 0.0258(8) Uani 1 1 d . . .
C50 C 0.95764(15) 0.4075(2) 0.2494(3) 0.0311(9) Uani 1 1 d . . .
H50A H 0.981862 0.440864 0.228823 0.037 Uiso 1 1 calc R U .
C2 C 0.74966(12) 0.4554(2) 0.4914(3) 0.0226(8) Uani 1 1 d . . .
H2A H 0.749961 0.400623 0.495336 0.027 Uiso 1 1 calc R U .
C20 C 0.66176(13) 0.60837(19) 0.5333(3) 0.0213(7) Uani 1 1 d . . .
C57 C 1.000000 0.5741(3) 0.000000 0.0286(12) Uani 1 2 d S T P
H57 H 1.000000 0.628975 -0.000001 0.034 Uiso 1 2 calc R U P
C8 C 0.83569(13) 0.6011(2) 0.4238(3) 0.0235(8) Uani 1 1 d . . .
C9 C 0.82707(13) 0.6215(2) 0.3145(3) 0.0256(8) Uani 1 1 d . . .
C36 C 0.62757(13) 0.3877(2) 0.9965(3) 0.0262(8) Uani 1 1 d . . .
C12 C 0.91916(13) 0.6551(2) 0.4681(3) 0.0344(9) Uani 1 1 d . . .
H12A H 0.950016 0.666174 0.518496 0.041 Uiso 1 1 calc R U .
C24 C 0.61564(14) 0.6628(2) 0.6446(3) 0.0339(9) Uani 1 1 d . . .
H24A H 0.613056 0.675211 0.712504 0.041 Uiso 1 1 calc R U .
C6 C 0.82457(15) 0.4372(2) 0.4261(3) 0.0318(9) Uani 1 1 d . . .
H6A H 0.821971 0.450164 0.351817 0.038 Uiso 1 1 calc R U .
H6B H 0.858378 0.450592 0.469851 0.038 Uiso 1 1 calc R U .
C32 C 0.57701(15) 0.5753(2) 0.9415(3) 0.0292(9) Uani 1 1 d . . .
H32A H 0.608350 0.569870 0.999367 0.035 Uiso 1 1 calc R U .
H32B H 0.582528 0.554529 0.876374 0.035 Uiso 1 1 calc R U .
C26 C 0.70171(14) 0.6079(2) 0.7385(3) 0.0272(8) Uani 1 1 d . . .
H26A H 0.727088 0.577879 0.717037 0.033 Uiso 1 1 calc R U .
C51 C 0.91272(13) 0.3955(2) 0.1496(3) 0.0270(8) Uani 1 1 d . . .
C21 C 0.62227(12) 0.6275(2) 0.4391(3) 0.0263(8) Uani 1 1 d . . .
C18 C 0.77862(15) 0.6017(2) 0.2263(3) 0.0341(9) Uani 1 1 d . . .
H18A H 0.757506 0.570432 0.258804 0.041 Uiso 1 1 calc R U .
C46 C 0.52201(15) 0.4243(2) 0.7292(3) 0.0319(9) Uani 1 1 d . . .
H46A H 0.500529 0.445844 0.769562 0.038 Uiso 1 1 calc R U .
C4 C 0.66973(15) 0.4436(2) 0.5415(3) 0.0336(9) Uani 1 1 d . . .
H4A H 0.669043 0.457354 0.613570 0.040 Uiso 1 1 calc R U .
H4B H 0.637655 0.459226 0.491608 0.040 Uiso 1 1 calc R U .
C10 C 0.86542(14) 0.6592(2) 0.2867(3) 0.0360(9) Uani 1 1 d . . .
H10A H 0.860220 0.673691 0.215032 0.043 Uiso 1 1 calc R U .
C13 C 0.88221(13) 0.6178(2) 0.5022(3) 0.0278(8) Uani 1 1 d . . .
C41 C 0.66365(14) 0.3555(2) 0.9542(4) 0.0393(10) Uani 1 1 d . . .
H41A H 0.694571 0.340215 1.001070 0.047 Uiso 1 1 calc R U .
C39 C 0.60880(15) 0.3671(2) 0.7743(3) 0.0356(9) Uani 1 1 d . . .
H39A H 0.602679 0.358861 0.700559 0.043 Uiso 1 1 calc R U .
C15 C 0.89381(14) 0.5947(2) 0.6202(3) 0.0346(9) Uani 1 1 d . . .
H15A H 0.863864 0.568978 0.628876 0.042 Uiso 1 1 calc R U .
C22 C 0.57967(13) 0.6630(2) 0.4523(3) 0.0361(9) Uani 1 1 d . . .
H22A H 0.552922 0.675120 0.391517 0.043 Uiso 1 1 calc R U .
C33 C 0.56572(16) 0.6622(2) 0.9242(4) 0.0426(11) Uani 1 1 d . . .
H33A H 0.593065 0.688046 0.907719 0.064 Uiso 1 1 calc R U .
H33B H 0.535486 0.669262 0.865181 0.064 Uiso 1 1 calc R U .
H33C H 0.561417 0.684666 0.988690 0.064 Uiso 1 1 calc R U .
C52 C 0.87017(15) 0.3548(2) 0.1571(3) 0.0369(10) Uani 1 1 d . . .
H52A H 0.870302 0.333316 0.223110 0.044 Uiso 1 1 calc R U .
C62 C 0.86268(14) 0.4547(2) -0.1515(3) 0.0392(9) Uani 1 1 d . . .
H62A H 0.893492 0.484433 -0.145167 0.047 Uiso 1 1 calc R U .
C42 C 0.63854(15) 0.3953(2) 1.1181(3) 0.0391(9) Uani 1 1 d . . .
H42A H 0.608403 0.415903 1.132349 0.047 Uiso 1 1 calc R U .
C23 C 0.57624(14) 0.6804(3) 0.5537(3) 0.0392(10) Uani 1 1 d . . .
H23A H 0.547390 0.704092 0.560714 0.047 Uiso 1 1 calc R U .
C31 C 0.62415(14) 0.6092(2) 0.3263(3) 0.0375(9) Uani 1 1 d . . .
H31A H 0.657493 0.587736 0.332826 0.045 Uiso 1 1 calc R U .
C40 C 0.65438(16) 0.3460(2) 0.8448(3) 0.0406(11) Uani 1 1 d . . .
H40A H 0.679117 0.325084 0.818465 0.049 Uiso 1 1 calc R U .
C11 C 0.91124(14) 0.6758(2) 0.3623(3) 0.0383(10) Uani 1 1 d . . .
H11A H 0.936386 0.700918 0.341410 0.046 Uiso 1 1 calc R U .
C53 C 0.82841(15) 0.3461(3) 0.0690(4) 0.0459(12) Uani 1 1 d . . .
H53A H 0.800905 0.318190 0.075851 0.055 Uiso 1 1 calc R U .
C19 C 0.78942(17) 0.5520(3) 0.1371(3) 0.0525(12) Uani 1 1 d . . .
H19A H 0.758443 0.540165 0.082352 0.079 Uiso 1 1 calc R U .
H19B H 0.810964 0.581011 0.105608 0.079 Uiso 1 1 calc R U .
H19C H 0.805622 0.503776 0.167612 0.079 Uiso 1 1 calc R U .
C49 C 0.98393(17) 0.3297(3) 0.2933(4) 0.0519(12) Uani 1 1 d . . .
H49A H 1.011970 0.340077 0.356070 0.078 Uiso 1 1 calc R U .
H49B H 0.960713 0.295289 0.312415 0.078 Uiso 1 1 calc R U .
H49C H 0.995566 0.304997 0.238784 0.078 Uiso 1 1 calc R U .
C54 C 0.82674(15) 0.3776(2) -0.0282(4) 0.0456(11) Uani 1 1 d . . .
H54A H 0.797868 0.371631 -0.086679 0.055 Uiso 1 1 calc R U .
C16 C 0.93717(16) 0.5355(3) 0.6550(3) 0.0543(12) Uani 1 1 d . . .
H16A H 0.943368 0.522409 0.729901 0.081 Uiso 1 1 calc R U .
H16B H 0.928500 0.488615 0.611977 0.081 Uiso 1 1 calc R U .
H16C H 0.966826 0.558530 0.645074 0.081 Uiso 1 1 calc R U .
C60 C 0.93430(19) 0.6755(3) 0.0753(4) 0.0601(15) Uani 1 1 d . . .
H60A H 0.966111 0.685391 0.128446 0.090 Uiso 1 1 calc R U .
H60B H 0.908168 0.700801 0.096980 0.090 Uiso 1 1 calc R U .
H60C H 0.934693 0.696222 0.006737 0.090 Uiso 1 1 calc R U .
C7 C 0.81855(17) 0.3495(2) 0.4326(4) 0.0450(12) Uani 1 1 d . . .
H7A H 0.843639 0.323289 0.408451 0.067 Uiso 1 1 calc R U .
H7B H 0.822365 0.334718 0.506104 0.067 Uiso 1 1 calc R U .
H7C H 0.785793 0.334287 0.387534 0.067 Uiso 1 1 calc R U .
C47 C 0.49437(17) 0.3538(3) 0.6638(3) 0.0533(12) Uani 1 1 d . . .
H47A H 0.463450 0.371392 0.613267 0.080 Uiso 1 1 calc R U .
H47B H 0.515020 0.330097 0.625193 0.080 Uiso 1 1 calc R U .
H47C H 0.487320 0.315666 0.711902 0.080 Uiso 1 1 calc R U .
C44 C 0.68190(16) 0.4531(3) 1.1667(4) 0.0558(12) Uani 1 1 d . . .
H44A H 0.687939 0.456669 1.243371 0.084 Uiso 1 1 calc R U .
H44B H 0.711664 0.434466 1.152283 0.084 Uiso 1 1 calc R U .
H44C H 0.673201 0.504222 1.134662 0.084 Uiso 1 1 calc R U .
C14 C 0.90520(18) 0.6667(3) 0.6948(4) 0.0604(13) Uani 1 1 d . . .
H14A H 0.912331 0.649822 0.768529 0.091 Uiso 1 1 calc R U .
H14B H 0.933755 0.694153 0.686142 0.091 Uiso 1 1 calc R U .
H14C H 0.876661 0.701272 0.676511 0.091 Uiso 1 1 calc R U .
C5 C 0.6731(2) 0.3568(3) 0.5366(5) 0.0615(15) Uani 1 1 d . . .
H5A H 0.645275 0.333372 0.553887 0.092 Uiso 1 1 calc R U .
H5B H 0.672414 0.341179 0.465011 0.092 Uiso 1 1 calc R U .
H5C H 0.703961 0.339297 0.587592 0.092 Uiso 1 1 calc R U .
C27 C 0.72651(17) 0.6825(3) 0.7947(3) 0.0502(12) Uani 1 1 d . . .
H27A H 0.753162 0.668747 0.858612 0.075 Uiso 1 1 calc R U .
H27B H 0.739940 0.712058 0.746765 0.075 Uiso 1 1 calc R U .
H27C H 0.702108 0.714014 0.814434 0.075 Uiso 1 1 calc R U .
C29 C 0.58524(16) 0.5460(3) 0.2726(3) 0.0553(12) Uani 1 1 d . . .
H29A H 0.587012 0.535174 0.201262 0.083 Uiso 1 1 calc R U .
H29B H 0.592125 0.498559 0.314998 0.083 Uiso 1 1 calc R U .
H29C H 0.552235 0.564646 0.267965 0.083 Uiso 1 1 calc R U .
C17 C 0.74949(16) 0.6760(3) 0.1773(3) 0.0526(12) Uani 1 1 d . . .
H17A H 0.719247 0.661330 0.122148 0.079 Uiso 1 1 calc R U .
H17B H 0.741129 0.705233 0.232816 0.079 Uiso 1 1 calc R U .
H17C H 0.769808 0.708152 0.146235 0.079 Uiso 1 1 calc R U .
C48 C 0.94214(18) 0.4505(3) 0.3371(3) 0.0572(13) Uani 1 1 d . . .
H48A H 0.970949 0.457529 0.399445 0.086 Uiso 1 1 calc R U .
H48B H 0.928413 0.501111 0.310528 0.086 Uiso 1 1 calc R U .
H48C H 0.917284 0.420019 0.356606 0.086 Uiso 1 1 calc R U .
C45 C 0.52966(18) 0.4895(3) 0.6541(3) 0.0575(13) Uani 1 1 d . . .
H45A H 0.497898 0.503234 0.603275 0.086 Uiso 1 1 calc R U .
H45B H 0.543931 0.535084 0.696139 0.086 Uiso 1 1 calc R U .
H45C H 0.551938 0.471077 0.615793 0.086 Uiso 1 1 calc R U .
C59 C 0.92501(19) 0.5902(3) 0.0658(5) 0.0552(15) Uani 1 1 d . . .
H59A H 0.891969 0.582079 0.014560 0.066 Uiso 1 1 calc R U .
H59B H 0.923717 0.571186 0.135368 0.066 Uiso 1 1 calc R U .
C30 C 0.61727(18) 0.6844(3) 0.2568(3) 0.0629(14) Uani 1 1 d . . .
H30A H 0.618623 0.671115 0.185864 0.094 Uiso 1 1 calc R U .
H30B H 0.585333 0.707812 0.251340 0.094 Uiso 1 1 calc R U .
H30C H 0.643568 0.721174 0.289898 0.094 Uiso 1 1 calc R U .
C28 C 0.68471(18) 0.5578(3) 0.8179(3) 0.0647(15) Uani 1 1 d . . .
H28A H 0.712800 0.547523 0.880613 0.097 Uiso 1 1 calc R U .
H28B H 0.659221 0.585456 0.838957 0.097 Uiso 1 1 calc R U .
H28C H 0.671380 0.508782 0.784189 0.097 Uiso 1 1 calc R U .
C61 C 0.81888(18) 0.5117(3) -0.1862(4) 0.0752(17) Uani 1 1 d . . .
H61A H 0.816948 0.533432 -0.255646 0.113 Uiso 1 1 calc R U .
H61B H 0.788277 0.484246 -0.190793 0.113 Uiso 1 1 calc R U .
H61C H 0.823708 0.553514 -0.134165 0.113 Uiso 1 1 calc R U .
C43 C 0.65085(19) 0.3146(3) 1.1734(4) 0.0648(14) Uani 1 1 d . . .
H43A H 0.657645 0.320668 1.250019 0.097 Uiso 1 1 calc R U .
H43B H 0.622778 0.279713 1.145907 0.097 Uiso 1 1 calc R U .
H43C H 0.679805 0.292766 1.158775 0.097 Uiso 1 1 calc R U .
C63 C 0.8574(2) 0.3917(3) -0.2386(4) 0.0758(17) Uani 1 1 d . . .
H63A H 0.854520 0.416779 -0.306494 0.114 Uiso 1 1 calc R U .
H63B H 0.886355 0.358134 -0.218917 0.114 Uiso 1 1 calc R U .
H63C H 0.827832 0.360805 -0.244983 0.114 Uiso 1 1 calc R U .
H1M H 0.7353(13) 0.7034(17) 0.419(2) 0.049(12) Uiso 1 1 d D . .
H1N H 0.7849(12) 0.675(2) 0.6089(17) 0.052(12) Uiso 1 1 d D . .
H2M H 1.0273(13) 0.343(2) 0.097(2) 0.061(14) Uiso 1 1 d D . .
H3M H 0.4730(12) 0.3258(19) 0.9024(18) 0.041(11) Uiso 1 1 d D . .

loop_
_atom_site_aniso_label
_atom_site_aniso_U_11
_atom_site_aniso_U_22
_atom_site_aniso_U_33
_atom_site_aniso_U_23
_atom_site_aniso_U_13
_atom_site_aniso_U_12
Al3 0.0291(9) 0.0155(8) 0.0425(10) 0.000 0.0245(8) 0.000
Al1 0.0252(6) 0.0174(6) 0.0377(6) -0.0039(4) 0.0169(5) -0.0014(4)
Al2 0.0367(10) 0.0180(8) 0.0562(11) 0.000 0.0311(9) 0.000
N3 0.0187(15) 0.0176(14) 0.0180(13) -0.0007(11) 0.0094(11) 0.0007(12)
N2 0.0155(14) 0.0183(14) 0.0228(14) -0.0044(12) 0.0061(12) -0.0014(12)
N4 0.0186(15) 0.0173(15) 0.0283(15) 0.0015(12) 0.0117(12) -0.0016(12)
N1 0.0172(15) 0.0202(15) 0.0263(15) -0.0003(12) 0.0119(12) -0.0008(12)
C56 0.0197(18) 0.0169(16) 0.040(2) 0.0021(15) 0.0144(16) 0.0016(14)
C3 0.0182(17) 0.0218(18) 0.0204(17) -0.0005(14) 0.0070(14) -0.0006(14)
C1 0.0201(18) 0.0181(17) 0.0205(17) -0.0001(13) 0.0092(14) 0.0020(14)
C35 0.0191(18) 0.0183(17) 0.0176(16) 0.0014(13) 0.0037(14) -0.0025(14)
C37 0.0172(17) 0.0144(17) 0.0316(19) 0.0002(13) 0.0144(15) -0.0023(13)
C34 0.022(3) 0.014(2) 0.021(2) 0.000 0.012(2) 0.000
C25 0.0230(18) 0.0187(17) 0.0341(19) -0.0039(16) 0.0149(15) -0.0047(15)
C38 0.032(2) 0.0190(18) 0.0307(19) -0.0042(15) 0.0188(16) -0.0039(15)
C55 0.0235(19) 0.0252(19) 0.045(2) 0.0030(16) 0.0099(17) -0.0027(15)
C58 0.0221(19) 0.0209(18) 0.037(2) -0.0003(16) 0.0134(16) 0.0003(15)
C50 0.035(2) 0.033(2) 0.031(2) 0.0024(16) 0.0192(18) -0.0034(17)
C2 0.023(2) 0.0169(18) 0.0286(19) -0.0011(14) 0.0085(16) 0.0001(14)
C20 0.0180(17) 0.0182(17) 0.0303(18) -0.0039(14) 0.0109(15) -0.0001(13)
C57 0.024(3) 0.014(2) 0.055(3) 0.000 0.023(3) 0.000
C8 0.0234(19) 0.0177(17) 0.034(2) 0.0001(15) 0.0160(16) 0.0000(14)
C9 0.0263(19) 0.0230(19) 0.0305(19) 0.0044(15) 0.0129(15) 0.0022(15)
C36 0.0218(19) 0.0206(17) 0.036(2) 0.0013(16) 0.0078(16) -0.0005(14)
C12 0.0206(19) 0.033(2) 0.050(2) -0.0035(18) 0.0109(17) -0.0076(16)
C24 0.035(2) 0.030(2) 0.043(2) -0.0111(18) 0.0221(19) -0.0017(18)
C6 0.031(2) 0.027(2) 0.046(2) -0.0002(17) 0.0238(19) 0.0055(17)
C32 0.032(2) 0.024(2) 0.040(2) -0.0022(16) 0.0220(17) -0.0023(17)
C26 0.030(2) 0.029(2) 0.0255(18) -0.0039(15) 0.0129(15) -0.0048(16)
C51 0.026(2) 0.0225(17) 0.037(2) 0.0025(17) 0.0160(16) 0.0014(16)
C21 0.0189(17) 0.0210(17) 0.0355(19) -0.0033(16) 0.0034(15) -0.0002(14)
C18 0.032(2) 0.042(2) 0.029(2) 0.0059(17) 0.0104(17) -0.0035(18)
C46 0.041(2) 0.036(2) 0.0205(18) -0.0036(15) 0.0108(16) -0.0045(18)
C4 0.028(2) 0.025(2) 0.053(2) 0.0019(18) 0.0207(18) -0.0058(17)
C10 0.039(2) 0.034(2) 0.040(2) 0.0126(18) 0.0203(19) 0.0023(18)
C13 0.0221(18) 0.0237(19) 0.040(2) 0.0001(16) 0.0121(15) -0.0002(15)
C41 0.022(2) 0.027(2) 0.069(3) -0.002(2) 0.015(2) 0.0021(17)
C39 0.048(3) 0.032(2) 0.039(2) -0.0116(17) 0.031(2) -0.0057(18)
C15 0.0226(19) 0.046(2) 0.033(2) -0.0032(18) 0.0058(16) -0.0028(17)
C22 0.0195(18) 0.039(2) 0.044(2) -0.0092(18) 0.0005(17) 0.0083(16)
C33 0.047(3) 0.027(2) 0.065(3) 0.011(2) 0.032(2) -0.0032(19)
C52 0.037(2) 0.033(2) 0.048(3) 0.0167(19) 0.023(2) 0.0025(19)
C62 0.031(2) 0.042(2) 0.039(2) 0.0085(18) 0.0018(17) -0.0042(18)
C42 0.029(2) 0.042(2) 0.039(2) 0.0047(19) -0.0007(17) 0.0015(18)
C23 0.021(2) 0.038(2) 0.058(3) -0.014(2) 0.0119(19) 0.0034(18)
C31 0.027(2) 0.048(2) 0.030(2) -0.0017(17) -0.0014(16) 0.0067(17)
C40 0.040(3) 0.033(2) 0.060(3) -0.015(2) 0.032(2) -0.0034(19)
C11 0.025(2) 0.035(2) 0.062(3) 0.009(2) 0.023(2) -0.0032(18)
C53 0.024(2) 0.044(3) 0.071(3) 0.019(2) 0.018(2) -0.0054(19)
C19 0.059(3) 0.065(3) 0.036(2) -0.006(2) 0.017(2) 0.001(2)
C49 0.050(3) 0.051(3) 0.048(3) 0.016(2) 0.005(2) 0.002(2)
C54 0.027(2) 0.046(3) 0.059(3) 0.014(2) 0.006(2) -0.0075(19)
C16 0.042(3) 0.071(3) 0.049(3) 0.019(2) 0.011(2) 0.012(2)
C60 0.072(4) 0.028(2) 0.108(4) -0.002(3) 0.069(3) 0.008(2)
C7 0.055(3) 0.025(2) 0.072(3) 0.000(2) 0.044(3) 0.008(2)
C47 0.051(3) 0.053(3) 0.045(3) -0.015(2) -0.001(2) -0.008(2)
C44 0.036(2) 0.062(3) 0.055(3) -0.003(2) -0.008(2) -0.003(2)
C14 0.054(3) 0.072(3) 0.049(3) -0.018(3) 0.006(2) -0.009(3)
C5 0.072(3) 0.025(2) 0.118(4) -0.006(3) 0.076(3) -0.009(2)
C27 0.048(3) 0.044(3) 0.049(3) -0.018(2) 0.000(2) -0.002(2)
C29 0.052(3) 0.065(3) 0.040(2) -0.024(2) 0.000(2) -0.005(2)
C17 0.045(3) 0.057(3) 0.049(3) 0.014(2) 0.005(2) 0.006(2)
C48 0.061(3) 0.070(3) 0.050(3) -0.017(2) 0.031(2) -0.008(3)
C45 0.071(3) 0.065(3) 0.034(2) 0.020(2) 0.014(2) -0.001(3)
C59 0.050(3) 0.027(2) 0.111(4) -0.004(2) 0.058(3) 0.002(2)
C30 0.059(3) 0.076(4) 0.048(3) 0.018(3) 0.008(2) 0.009(3)
C28 0.058(3) 0.090(4) 0.044(3) 0.022(3) 0.013(2) -0.021(3)
C61 0.059(3) 0.086(4) 0.085(4) 0.052(3) 0.029(3) 0.032(3)
C43 0.067(3) 0.061(3) 0.053(3) 0.024(3) -0.002(2) 0.005(3)
C63 0.100(4) 0.071(3) 0.043(3) -0.008(3) 0.003(3) -0.022(3)

loop_
_atom_type_symbol
_atom_type_description
_atom_type_scat_dispersion_real
_atom_type_scat_dispersion_imag
_atom_type_scat_source
C C 0.0033 0.0016 'International Tables Vol C Tables 4.2.6.8 and 6.1.1.4'
Al Al 0.0645 0.0514 'International Tables Vol C Tables 4.2.6.8 and 6.1.1.4'
N N 0.0061 0.0033 'International Tables Vol C Tables 4.2.6.8 and 6.1.1.4'
H H 0.0000 0.0000 'International Tables Vol C Tables 4.2.6.8 and 6.1.1.4'

loop_
_geom_angle_atom_site_label_1
_geom_angle_atom_site_label_2
_geom_angle_atom_site_label_3
_geom_angle
_geom_angle_site_symmetry_1
_geom_angle_site_symmetry_3
N3 Al3 N3 96.57(18) 2_657 .
N3 Al3 H3M 111.2(14) 2_657 .
N3 Al3 H3M 108.7(14) . .
N3 Al3 H3M 108.7(14) 2_657 2_657
N3 Al3 H3M 111.2(14) . 2_657
H3M Al3 H3M 118(3) . 2_657
N1 Al1 N2 96.28(14) . .
N1 Al1 H1M 111.2(14) . .
N2 Al1 H1M 113.3(15) . .
N1 Al1 H1N 108.7(15) . .
N2 Al1 H1N 110.1(15) . .
H1M Al1 H1N 116(2) . .
N4 Al2 N4 97.00(18) 2_755 .
N4 Al2 H2M 108.2(16) 2_755 .
N4 Al2 H2M 110.7(16) . .
N4 Al2 H2M 110.7(16) 2_755 2_755
N4 Al2 H2M 108.2(16) . 2_755
H2M Al2 H2M 120(3) . 2_755
C35 N3 C37 119.8(3) . .
C35 N3 Al3 124.8(2) . .
C37 N3 Al3 115.3(2) . .
C3 N2 C20 120.6(3) . .
C3 N2 Al1 124.8(2) . .
C20 N2 Al1 114.5(2) . .
C58 N4 C56 121.3(3) . .
C58 N4 Al2 124.3(2) . .
C56 N4 Al2 114.2(2) . .
C1 N1 C8 120.9(3) . .
C1 N1 Al1 124.4(2) . .
C8 N1 Al1 114.6(2) . .
C51 C56 C55 120.9(3) . .
C51 C56 N4 120.6(3) . .
C55 C56 N4 118.5(3) . .
N2 C3 C2 122.7(3) . .
N2 C3 C4 118.6(3) . .
C2 C3 C4 118.7(3) . .
N1 C1 C2 123.2(3) . .
N1 C1 C6 118.1(3) . .
C2 C1 C6 118.7(3) . .
N3 C35 C34 122.4(3) . .
N3 C35 C32 118.5(3) . .
C34 C35 C32 119.1(3) . .
C36 C37 C38 121.5(3) . .
C36 C37 N3 120.2(3) . .
C38 C37 N3 118.2(3) . .
C35 C34 C35 129.0(4) 2_657 .
C35 C34 H34 115.5 2_657 .
C35 C34 H34 115.5 . .
C24 C25 C20 117.8(3) . .
C24 C25 C26 120.0(3) . .
C20 C25 C26 122.2(3) . .
C39 C38 C37 117.7(3) . .
C39 C38 C46 119.0(3) . .
C37 C38 C46 123.3(3) . .
C54 C55 C56 118.3(3) . .
C54 C55 C62 118.8(3) . .
C56 C55 C62 122.9(3) . .
N4 C58 C57 122.7(4) . .
N4 C58 C59 118.3(3) . .
C57 C58 C59 119.0(4) . .
C51 C50 C48 110.6(3) . .
C51 C50 C49 112.4(3) . .
C48 C50 C49 110.4(3) . .
C51 C50 H50A 107.8 . .
C48 C50 H50A 107.8 . .
C49 C50 H50A 107.8 . .
C1 C2 C3 127.6(4) . .
C1 C2 H2A 116.2 . .
C3 C2 H2A 116.2 . .
C25 C20 C21 121.6(3) . .
C25 C20 N2 120.3(3) . .
C21 C20 N2 118.0(3) . .
C58 C57 C58 128.7(5) 2_755 .
C58 C57 H57 115.6 2_755 .
C58 C57 H57 115.6 . .
C9 C8 C13 120.9(3) . .
C9 C8 N1 119.6(3) . .
C13 C8 N1 119.3(3) . .
C10 C9 C8 117.8(3) . .
C10 C9 C18 119.2(3) . .
C8 C9 C18 123.0(3) . .
C37 C36 C41 117.8(3) . .
C37 C36 C42 122.2(3) . .
C41 C36 C42 120.0(3) . .
C11 C12 C13 121.8(4) . .
C11 C12 H12A 119.1 . .
C13 C12 H12A 119.1 . .
C23 C24 C25 121.4(3) . .
C23 C24 H24A 119.3 . .
C25 C24 H24A 119.3 . .
C7 C6 C1 118.3(3) . .
C7 C6 H6A 107.7 . .
C1 C6 H6A 107.7 . .
C7 C6 H6B 107.7 . .
C1 C6 H6B 107.7 . .
H6A C6 H6B 107.1 . .
C33 C32 C35 117.9(3) . .
C33 C32 H32A 107.8 . .
C35 C32 H32A 107.8 . .
C33 C32 H32B 107.8 . .
C35 C32 H32B 107.8 . .
H32A C32 H32B 107.2 . .
C25 C26 C27 111.4(3) . .
C25 C26 C28 112.6(3) . .
C27 C26 C28 109.3(3) . .
C25 C26 H26A 107.8 . .
C27 C26 H26A 107.8 . .
C28 C26 H26A 107.8 . .
C52 C51 C56 117.5(3) . .
C52 C51 C50 120.3(3) . .
C56 C51 C50 122.2(3) . .
C22 C21 C20 117.8(3) . .
C22 C21 C31 119.4(3) . .
C20 C21 C31 122.8(3) . .
C9 C18 C17 111.8(3) . .
C9 C18 C19 110.8(3) . .
C17 C18 C19 109.9(3) . .
C9 C18 H18A 108.1 . .
C17 C18 H18A 108.1 . .
C19 C18 H18A 108.1 . .
C38 C46 C45 111.2(3) . .
C38 C46 C47 112.4(3) . .
C45 C46 C47 110.8(3) . .
C38 C46 H46A 107.4 . .
C45 C46 H46A 107.4 . .
C47 C46 H46A 107.4 . .
C5 C4 C3 119.0(4) . .
C5 C4 H4A 107.6 . .
C3 C4 H4A 107.6 . .
C5 C4 H4B 107.6 . .
C3 C4 H4B 107.6 . .
H4A C4 H4B 107.0 . .
C11 C10 C9 122.1(4) . .
C11 C10 H10A 119.0 . .
C9 C10 H10A 119.0 . .
C12 C13 C8 118.0(3) . .
C12 C13 C15 119.1(3) . .
C8 C13 C15 122.8(3) . .
C40 C41 C36 121.4(4) . .
C40 C41 H41A 119.3 . .
C36 C41 H41A 119.3 . .
C40 C39 C38 121.3(4) . .
C40 C39 H39A 119.4 . .
C38 C39 H39A 119.4 . .
C13 C15 C14 111.9(4) . .
C13 C15 C16 111.9(3) . .
C14 C15 C16 110.0(3) . .
C13 C15 H15A 107.6 . .
C14 C15 H15A 107.6 . .
C16 C15 H15A 107.6 . .
C23 C22 C21 121.3(3) . .
C23 C22 H22A 119.3 . .
C21 C22 H22A 119.3 . .
C32 C33 H33A 109.5 . .
C32 C33 H33B 109.5 . .
H33A C33 H33B 109.5 . .
C32 C33 H33C 109.5 . .
H33A C33 H33C 109.5 . .
H33B C33 H33C 109.5 . .
C53 C52 C51 121.3(4) . .
C53 C52 H52A 119.4 . .
C51 C52 H52A 119.4 . .
C55 C62 C61 111.5(4) . .
C55 C62 C63 112.0(3) . .
C61 C62 C63 109.7(4) . .
C55 C62 H62A 107.8 . .
C61 C62 H62A 107.8 . .
C63 C62 H62A 107.8 . .
C36 C42 C43 110.8(3) . .
C36 C42 C44 111.4(3) . .
C43 C42 C44 109.9(3) . .
C36 C42 H42A 108.2 . .
C43 C42 H42A 108.2 . .
C44 C42 H42A 108.2 . .
C24 C23 C22 120.0(4) . .
C24 C23 H23A 120.0 . .
C22 C23 H23A 120.0 . .
C21 C31 C29 110.7(3) . .
C21 C31 C30 111.2(3) . .
C29 C31 C30 111.5(3) . .
C21 C31 H31A 107.7 . .
C29 C31 H31A 107.7 . .
C30 C31 H31A 107.7 . .
C39 C40 C41 120.3(4) . .
C39 C40 H40A 119.8 . .
C41 C40 H40A 119.8 . .
C12 C11 C10 119.4(4) . .
C12 C11 H11A 120.3 . .
C10 C11 H11A 120.3 . .
C54 C53 C52 120.8(4) . .
C54 C53 H53A 119.6 . .
C52 C53 H53A 119.6 . .
C18 C19 H19A 109.5 . .
C18 C19 H19B 109.5 . .
H19A C19 H19B 109.5 . .
C18 C19 H19C 109.5 . .
H19A C19 H19C 109.5 . .
H19B C19 H19C 109.5 . .
C50 C49 H49A 109.5 . .
C50 C49 H49B 109.5 . .
H49A C49 H49B 109.5 . .
C50 C49 H49C 109.5 . .
H49A C49 H49C 109.5 . .
H49B C49 H49C 109.5 . .
C53 C54 C55 121.2(4) . .
C53 C54 H54A 119.4 . .
C55 C54 H54A 119.4 . .
C15 C16 H16A 109.5 . .
C15 C16 H16B 109.5 . .
H16A C16 H16B 109.5 . .
C15 C16 H16C 109.5 . .
H16A C16 H16C 109.5 . .
H16B C16 H16C 109.5 . .
C59 C60 H60A 109.5 . .
C59 C60 H60B 109.5 . .
H60A C60 H60B 109.5 . .
C59 C60 H60C 109.5 . .
H60A C60 H60C 109.5 . .
H60B C60 H60C 109.5 . .
C6 C7 H7A 109.5 . .
C6 C7 H7B 109.5 . .
H7A C7 H7B 109.5 . .
C6 C7 H7C 109.5 . .
H7A C7 H7C 109.5 . .
H7B C7 H7C 109.5 . .
C46 C47 H47A 109.5 . .
C46 C47 H47B 109.5 . .
H47A C47 H47B 109.5 . .
C46 C47 H47C 109.5 . .
H47A C47 H47C 109.5 . .
H47B C47 H47C 109.5 . .
C42 C44 H44A 109.5 . .
C42 C44 H44B 109.5 . .
H44A C44 H44B 109.5 . .
C42 C44 H44C 109.5 . .
H44A C44 H44C 109.5 . .
H44B C44 H44C 109.5 . .
C15 C14 H14A 109.5 . .
C15 C14 H14B 109.5 . .
H14A C14 H14B 109.5 . .
C15 C14 H14C 109.5 . .
H14A C14 H14C 109.5 . .
H14B C14 H14C 109.5 . .
C4 C5 H5A 109.5 . .
C4 C5 H5B 109.5 . .
H5A C5 H5B 109.5 . .
C4 C5 H5C 109.5 . .
H5A C5 H5C 109.5 . .
H5B C5 H5C 109.5 . .
C26 C27 H27A 109.5 . .
C26 C27 H27B 109.5 . .
H27A C27 H27B 109.5 . .
C26 C27 H27C 109.5 . .
H27A C27 H27C 109.5 . .
H27B C27 H27C 109.5 . .
C31 C29 H29A 109.5 . .
C31 C29 H29B 109.5 . .
H29A C29 H29B 109.5 . .
C31 C29 H29C 109.5 . .
H29A C29 H29C 109.5 . .
H29B C29 H29C 109.5 . .
C18 C17 H17A 109.5 . .
C18 C17 H17B 109.5 . .
H17A C17 H17B 109.5 . .
C18 C17 H17C 109.5 . .
H17A C17 H17C 109.5 . .
H17B C17 H17C 109.5 . .
C50 C48 H48A 109.5 . .
C50 C48 H48B 109.5 . .
H48A C48 H48B 109.5 . .
C50 C48 H48C 109.5 . .
H48A C48 H48C 109.5 . .
H48B C48 H48C 109.5 . .
C46 C45 H45A 109.5 . .
C46 C45 H45B 109.5 . .
H45A C45 H45B 109.5 . .
C46 C45 H45C 109.5 . .
H45A C45 H45C 109.5 . .
H45B C45 H45C 109.5 . .
C60 C59 C58 118.4(4) . .
C60 C59 H59A 107.7 . .
C58 C59 H59A 107.7 . .
C60 C59 H59B 107.7 . .
C58 C59 H59B 107.7 . .
H59A C59 H59B 107.1 . .
C31 C30 H30A 109.5 . .
C31 C30 H30B 109.5 . .
H30A C30 H30B 109.5 . .
C31 C30 H30C 109.5 . .
H30A C30 H30C 109.5 . .
H30B C30 H30C 109.5 . .
C26 C28 H28A 109.5 . .
C26 C28 H28B 109.5 . .
H28A C28 H28B 109.5 . .
C26 C28 H28C 109.5 . .
H28A C28 H28C 109.5 . .
H28B C28 H28C 109.5 . .
C62 C61 H61A 109.5 . .
C62 C61 H61B 109.5 . .
H61A C61 H61B 109.5 . .
C62 C61 H61C 109.5 . .
H61A C61 H61C 109.5 . .
H61B C61 H61C 109.5 . .
C42 C43 H43A 109.5 . .
C42 C43 H43B 109.5 . .
H43A C43 H43B 109.5 . .
C42 C43 H43C 109.5 . .
H43A C43 H43C 109.5 . .
H43B C43 H43C 109.5 . .
C62 C63 H63A 109.5 . .
C62 C63 H63B 109.5 . .
H63A C63 H63B 109.5 . .
C62 C63 H63C 109.5 . .
H63A C63 H63C 109.5 . .
H63B C63 H63C 109.5 . .

loop_
_geom_bond_atom_site_label_1
_geom_bond_atom_site_label_2
_geom_bond_distance
_geom_bond_site_symmetry_2
Al3 N3 1.901(3) 2_657
Al3 N3 1.901(3) .
Al3 H3M 1.470(14) .
Al3 H3M 1.470(13) 2_657
Al1 N1 1.898(3) .
Al1 N2 1.904(3) .
Al1 H1M 1.475(14) .
Al1 H1N 1.459(14) .
Al2 N4 1.899(3) 2_755
Al2 N4 1.899(3) .
Al2 H2M 1.459(14) .
Al2 H2M 1.459(14) 2_755
N3 C35 1.345(4) .
N3 C37 1.454(4) .
N2 C3 1.326(4) .
N2 C20 1.452(4) .
N4 C58 1.334(4) .
N4 C56 1.444(4) .
N1 C1 1.336(4) .
N1 C8 1.451(4) .
C56 C51 1.404(5) .
C56 C55 1.419(5) .
C3 C2 1.406(5) .
C3 C4 1.522(5) .
C1 C2 1.399(5) .
C1 C6 1.514(5) .
C35 C34 1.395(4) .
C35 C32 1.513(5) .
C37 C36 1.398(5) .
C37 C38 1.413(5) .
C34 H34 0.9300 .
C25 C24 1.395(5) .
C25 C20 1.402(4) .
C25 C26 1.516(5) .
C38 C39 1.396(5) .
C38 C46 1.518(5) .
C55 C54 1.388(5) .
C55 C62 1.516(5) .
C58 C57 1.395(4) .
C58 C59 1.515(5) .
C50 C51 1.519(5) .
C50 C48 1.522(5) .
C50 C49 1.532(5) .
C50 H50A 0.9800 .
C2 H2A 0.9300 .
C20 C21 1.414(5) .
C57 H57 0.9300 .
C8 C9 1.409(5) .
C8 C13 1.415(5) .
C9 C10 1.386(5) .
C9 C18 1.522(5) .
C36 C41 1.398(5) .
C36 C42 1.520(5) .
C12 C11 1.368(5) .
C12 C13 1.394(5) .
C12 H12A 0.9300 .
C24 C23 1.381(5) .
C24 H24A 0.9300 .
C6 C7 1.502(5) .
C6 H6A 0.9700 .
C6 H6B 0.9700 .
C32 C33 1.510(6) .
C32 H32A 0.9700 .
C32 H32B 0.9700 .
C26 C27 1.519(5) .
C26 C28 1.519(5) .
C26 H26A 0.9800 .
C51 C52 1.405(5) .
C21 C22 1.390(5) .
C21 C31 1.514(5) .
C18 C17 1.529(6) .
C18 C19 1.534(5) .
C18 H18A 0.9800 .
C46 C45 1.531(5) .
C46 C47 1.533(5) .
C46 H46A 0.9800 .
C4 C5 1.478(5) .
C4 H4A 0.9700 .
C4 H4B 0.9700 .
C10 C11 1.386(5) .
C10 H10A 0.9300 .
C13 C15 1.518(5) .
C41 C40 1.373(5) .
C41 H41A 0.9300 .
C39 C40 1.372(6) .
C39 H39A 0.9300 .
C15 C14 1.530(6) .
C15 C16 1.532(5) .
C15 H15A 0.9800 .
C22 C23 1.381(5) .
C22 H22A 0.9300 .
C33 H33A 0.9600 .
C33 H33B 0.9600 .
C33 H33C 0.9600 .
C52 C53 1.372(5) .
C52 H52A 0.9300 .
C62 C61 1.517(6) .
C62 C63 1.528(6) .
C62 H62A 0.9800 .
C42 C43 1.536(6) .
C42 C44 1.537(5) .
C42 H42A 0.9800 .
C23 H23A 0.9300 .
C31 C29 1.535(5) .
C31 C30 1.539(6) .
C31 H31A 0.9800 .
C40 H40A 0.9300 .
C11 H11A 0.9300 .
C53 C54 1.358(6) .
C53 H53A 0.9300 .
C19 H19A 0.9600 .
C19 H19B 0.9600 .
C19 H19C 0.9600 .
C49 H49A 0.9600 .
C49 H49B 0.9600 .
C49 H49C 0.9600 .
C54 H54A 0.9300 .
C16 H16A 0.9600 .
C16 H16B 0.9600 .
C16 H16C 0.9600 .
C60 C59 1.469(6) .
C60 H60A 0.9600 .
C60 H60B 0.9600 .
C60 H60C 0.9600 .
C7 H7A 0.9600 .
C7 H7B 0.9600 .
C7 H7C 0.9600 .
C47 H47A 0.9600 .
C47 H47B 0.9600 .
C47 H47C 0.9600 .
C44 H44A 0.9600 .
C44 H44B 0.9600 .
C44 H44C 0.9600 .
C14 H14A 0.9600 .
C14 H14B 0.9600 .
C14 H14C 0.9600 .
C5 H5A 0.9600 .
C5 H5B 0.9600 .
C5 H5C 0.9600 .
C27 H27A 0.9600 .
C27 H27B 0.9600 .
C27 H27C 0.9600 .
C29 H29A 0.9600 .
C29 H29B 0.9600 .
C29 H29C 0.9600 .
C17 H17A 0.9600 .
C17 H17B 0.9600 .
C17 H17C 0.9600 .
C48 H48A 0.9600 .
C48 H48B 0.9600 .
C48 H48C 0.9600 .
C45 H45A 0.9600 .
C45 H45B 0.9600 .
C45 H45C 0.9600 .
C59 H59A 0.9700 .
C59 H59B 0.9700 .
C30 H30A 0.9600 .
C30 H30B 0.9600 .
C30 H30C 0.9600 .
C28 H28A 0.9600 .
C28 H28B 0.9600 .
C28 H28C 0.9600 .
C61 H61A 0.9600 .
C61 H61B 0.9600 .
C61 H61C 0.9600 .
C43 H43A 0.9600 .
C43 H43B 0.9600 .
C43 H43C 0.9600 .
C63 H63A 0.9600 .
C63 H63B 0.9600 .
C63 H63C 0.9600 .
